data_7050230
loop_
_publ_author_name
'Kumar, Sangit'
'Kandasamy, Karuppasamy'
'Singh, Harkesh B.'
'Butcher, Ray J.'

_publ_section_title
;
 Synthesis of organochalcogens stabilized by intramolecular non-bonded
 interactions of sterically unhindered 2-phenyl-2-oxazolineElectronic
 supplementary information (ESI) available: 77Se NMR spectrum of 14,
 molecular structure of 16 and packing diagram of 15. See
 http://www.rsc.org/suppdata/nj/b3/b312364b/
;
_journal_issue 5
_journal_name_full 'New Journal of Chemistry'
_journal_page_first 640
_journal_paper_doi 10.1039/b312364b
_journal_volume 28
_journal_year 2004
_chemical_formula_sum 'C16 H15 N O S'
_chemical_formula_weight 269.35
_chemical_name_systematic
;
?
;
_space_group_IT_number 19
_symmetry_cell_setting orthorhombic
_symmetry_space_group_name_Hall 'P 2ac 2ab'
_symmetry_space_group_name_H-M 'P 21 21 21'
_atom_sites_solution_hydrogens geom
_atom_sites_solution_primary direct
_atom_sites_solution_secondary difmap
_audit_creation_method SHELXL-97
_cell_angle_alpha 90.00
_cell_angle_beta 90.00
_cell_angle_gamma 90.00
_cell_formula_units_Z 4
_cell_length_a 5.6512(10)
_cell_length_b 7.9702(14)
_cell_length_c 30.441(5)
_cell_measurement_reflns_used 44
_cell_measurement_temperature 293(2)
_cell_measurement_theta_max 35.59
_cell_measurement_theta_min 6.27
_cell_volume 1371.1(4)
_computing_cell_refinement 'Bruker XSCANS'
_computing_data_collection 'Bruker XSCANS'
_computing_data_reduction 'Bruker SHELXTL'
_computing_molecular_graphics 'Bruker SHELXTL'
_computing_publication_material 'Bruker SHELXTL'
_computing_structure_refinement 'SHELXL-97 (Sheldrick, 1997)'
_computing_structure_solution 'SHELXS-97 (Sheldrick, 1990)'
_diffrn_ambient_temperature 293(2)
_diffrn_measured_fraction_theta_full 0.894
_diffrn_measured_fraction_theta_max 0.894
_diffrn_measurement_device_type 'Bruker P4'
_diffrn_measurement_method '\w scans'
_diffrn_radiation_monochromator graphite
_diffrn_radiation_source 'fine-focus sealed tube'
_diffrn_radiation_type MoK\a
_diffrn_radiation_wavelength 0.71073
_diffrn_reflns_av_R_equivalents 0.0000
_diffrn_reflns_av_sigmaI/netI 0.0224
_diffrn_reflns_limit_h_max 5
_diffrn_reflns_limit_h_min 0
_diffrn_reflns_limit_k_max 8
_diffrn_reflns_limit_k_min 0
_diffrn_reflns_limit_l_max 33
_diffrn_reflns_limit_l_min 0
_diffrn_reflns_number 1033
_diffrn_reflns_theta_full 22.94
_diffrn_reflns_theta_max 22.94
_diffrn_reflns_theta_min 1.34
_diffrn_standards_interval_count 97
_diffrn_standards_number 3
_exptl_absorpt_coefficient_mu 0.227
_exptl_absorpt_correction_T_max 0.8356
_exptl_absorpt_correction_T_min 0.4874
_exptl_absorpt_correction_type Shelxa
_exptl_crystal_colour pale_yellow
_exptl_crystal_density_diffrn 1.305
_exptl_crystal_density_meas 0
_exptl_crystal_density_method 'not measured'
_exptl_crystal_description needle
_exptl_crystal_F_000 568
_exptl_crystal_size_max 0.85
_exptl_crystal_size_mid 0.35
_exptl_crystal_size_min 0.25
_refine_diff_density_max 0.164
_refine_diff_density_min -0.156
_refine_diff_density_rms 0.030
_refine_ls_abs_structure_details 'Flack H D (1983), Acta Cryst. A39, 876-881'
_refine_ls_abs_structure_Flack -1.43(14)
_refine_ls_extinction_coef 0.119(14)
_refine_ls_extinction_expression Fc^*^=kFc[1+0.001xFc^2^\l^3^/sin(2\q)]^-1/4^
_refine_ls_extinction_method SHELXL
_refine_ls_goodness_of_fit_ref 1.038
_refine_ls_hydrogen_treatment mixed
_refine_ls_matrix_type full
_refine_ls_number_parameters 188
_refine_ls_number_reflns 1033
_refine_ls_number_restraints 0
_refine_ls_restrained_S_all 1.038
_refine_ls_R_factor_all 0.0314
_refine_ls_R_factor_gt 0.0306
_refine_ls_shift/su_max 0.003
_refine_ls_shift/su_mean 0.000
_refine_ls_structure_factor_coef Fsqd
_refine_ls_weighting_details 'calc w=1/[\s^2^(Fo^2^)+(0.0573P)^2^+0.2440P] where P=(Fo^2^+2Fc^2^)/3'
_refine_ls_weighting_scheme calc
_refine_ls_wR_factor_gt 0.0807
_refine_ls_wR_factor_ref 0.0819
_reflns_number_gt 1000
_reflns_number_total 1033
_reflns_threshold_expression >2sigma(I)
_cod_data_source_file b312364b.txt
_cod_data_source_block 13
_cod_depositor_comments
;
The following automatic conversions were performed:
'_symmetry_cell_setting' value 'Orthorhombic' changed to 'orthorhombic'
according to '/home/saulius/struct/CIF-dictionaries/cif_core.dic'
dictionary named 'cif_core.dic' version 2.4.1 from 2010-06-29.

Automatic conversion script
Id: cif_fix_enum 1527 2010-12-29 10:47:43Z saulius 
;
_cod_original_sg_symbol_H-M P2(1)2(1)2(1)
_cod_database_code 7050230

loop_
_symmetry_equiv_pos_as_xyz
'x, y, z'
'-x+1/2, -y, z+1/2'
'-x, y+1/2, -z+1/2'
'x+1/2, -y+1/2, -z'

loop_
_atom_site_label
_atom_site_type_symbol
_atom_site_fract_x
_atom_site_fract_y
_atom_site_fract_z
_atom_site_U_iso_or_equiv
_atom_site_adp_type
_atom_site_occupancy
_atom_site_symmetry_multiplicity
_atom_site_calc_flag
_atom_site_refinement_flags
_atom_site_disorder_assembly
_atom_site_disorder_group
S S 0.23901(14) 0.36337(7) 0.87497(2) 0.0441(3) Uani 1 1 d . . .
O O 0.8129(5) 0.5276(3) 0.78254(7) 0.0674(8) Uani 1 1 d . . .
N N 0.6111(5) 0.3192(3) 0.81450(8) 0.0549(8) Uani 1 1 d . . .
C1 C 0.3017(5) 0.5725(3) 0.85877(8) 0.0407(7) Uani 1 1 d . . .
C2 C 0.1707(7) 0.7080(4) 0.87453(10) 0.0537(9) Uani 1 1 d . . .
H2A H 0.0440 0.6874 0.8933 0.044(8) Uiso 1 1 calc R . .
C3 C 0.2227(7) 0.8717(3) 0.86321(11) 0.0578(9) Uani 1 1 d . . .
H3A H 0.1313 0.9590 0.8743 0.081(12) Uiso 1 1 calc R . .
C4 C 0.4091(7) 0.9058(4) 0.83568(10) 0.0594(9) Uani 1 1 d . . .
H4A H 0.4461 1.0161 0.8284 0.071(10) Uiso 1 1 calc R . .
C5 C 0.5404(7) 0.7755(4) 0.81895(10) 0.0545(9) Uani 1 1 d . . .
H5A H 0.6651 0.7992 0.8000 0.068(11) Uiso 1 1 calc R . .
C6 C 0.4916(5) 0.6081(3) 0.82957(8) 0.0396(7) Uani 1 1 d . . .
C7 C 0.6348(6) 0.4759(3) 0.80943(8) 0.0416(7) Uani 1 1 d . . .
C8 C 0.7934(7) 0.2359(4) 0.78794(10) 0.0557(9) Uani 1 1 d . . .
H8A H 0.7218 0.1658 0.7655 0.067(10) Uiso 1 1 calc R . .
H8B H 0.8948 0.1668 0.8062 0.063(9) Uiso 1 1 calc R . .
C9 C 0.9334(7) 0.3785(4) 0.76722(10) 0.0570(9) Uani 1 1 d . . .
H9A H 1.0968 0.3771 0.7770 0.060(9) Uiso 1 1 calc R . .
H9B H 0.9297 0.3715 0.7354 0.062(9) Uiso 1 1 calc R . .
C10 C 0.0045(6) 0.3897(4) 0.91570(9) 0.0483(8) Uani 1 1 d . . .
H10A H 0.0521 0.4707 0.9378 0.055(9) Uiso 1 1 calc R . .
H10B H -0.1390 0.4298 0.9017 0.063(10) Uiso 1 1 calc R . .
C11 C -0.0380(5) 0.2210(3) 0.93655(8) 0.0397(7) Uani 1 1 d . . .
C12 C -0.2321(6) 0.1236(4) 0.92534(9) 0.0513(8) Uani 1 1 d . . .
H12A H -0.3363 0.1608 0.9038 0.065(10) Uiso 1 1 calc R . .
C13 C -0.2722(7) -0.0292(4) 0.94603(11) 0.0622(9) Uani 1 1 d . . .
H13A H -0.4022 -0.0942 0.9382 0.102(14) Uiso 1 1 calc R . .
C14 C -0.1184(7) -0.0844(4) 0.97827(11) 0.0634(9) Uani 1 1 d . . .
H14A H -0.1457 -0.1860 0.9924 0.079(11) Uiso 1 1 calc R . .
C15 C 0.0743(7) 0.0110(4) 0.98936(10) 0.0600(9) Uani 1 1 d . . .
H15A H 0.1781 -0.0263 1.0109 0.103(14) Uiso 1 1 calc R . .
C16 C 0.1150(6) 0.1627(4) 0.96856(9) 0.0495(8) Uani 1 1 d . . .
H16A H 0.2468 0.2261 0.9762 0.055(9) Uiso 1 1 calc R . .

loop_
_atom_site_aniso_label
_atom_site_aniso_U_11
_atom_site_aniso_U_22
_atom_site_aniso_U_33
_atom_site_aniso_U_23
_atom_site_aniso_U_13
_atom_site_aniso_U_12
S 0.0524(6) 0.0333(4) 0.0468(5) 0.0033(3) 0.0151(4) 0.0026(4)
O 0.0703(19) 0.0500(12) 0.0818(15) 0.0047(11) 0.0372(15) 0.0010(13)
N 0.0610(19) 0.0400(14) 0.0636(15) -0.0002(11) 0.0244(16) 0.0040(14)
C1 0.0467(18) 0.0361(13) 0.0392(13) -0.0019(11) -0.0015(14) 0.0021(14)
C2 0.063(2) 0.0431(16) 0.0545(16) -0.0017(13) 0.0150(18) 0.0064(17)
C3 0.069(2) 0.0376(15) 0.0671(18) -0.0054(14) 0.009(2) 0.0020(19)
C4 0.074(2) 0.0332(15) 0.0709(19) 0.0023(14) 0.004(2) -0.0056(18)
C5 0.061(2) 0.0448(16) 0.0578(17) 0.0045(14) 0.0105(18) -0.0055(17)
C6 0.0427(17) 0.0367(14) 0.0394(13) -0.0008(11) 0.0022(13) -0.0012(15)
C7 0.0451(18) 0.0454(16) 0.0342(13) 0.0030(11) 0.0078(15) -0.0038(15)
C8 0.062(2) 0.0520(16) 0.0533(16) -0.0023(14) 0.0147(19) 0.0096(18)
C9 0.055(2) 0.066(2) 0.0502(15) -0.0002(14) 0.0146(15) 0.0007(19)
C10 0.052(2) 0.0466(17) 0.0462(15) 0.0031(13) 0.0115(15) 0.0063(17)
C11 0.0405(18) 0.0428(15) 0.0358(13) -0.0004(11) 0.0089(14) 0.0028(15)
C12 0.0410(18) 0.0611(18) 0.0518(16) 0.0034(14) -0.0049(15) 0.004(2)
C13 0.049(2) 0.059(2) 0.079(2) 0.0030(16) 0.004(2) -0.012(2)
C14 0.068(2) 0.0495(17) 0.072(2) 0.0140(16) 0.003(2) 0.001(2)
C15 0.065(2) 0.0554(18) 0.0590(17) 0.0095(15) -0.0113(19) 0.007(2)
C16 0.0480(19) 0.0495(16) 0.0511(15) -0.0008(13) -0.0066(15) -0.0027(17)

loop_
_atom_type_symbol
_atom_type_description
_atom_type_scat_dispersion_real
_atom_type_scat_dispersion_imag
_atom_type_scat_source
C C 0.0033 0.0016 'International Tables Vol C Tables 4.2.6.8 and 6.1.1.4'
H H 0.0000 0.0000 'International Tables Vol C Tables 4.2.6.8 and 6.1.1.4'
N N 0.0061 0.0033 'International Tables Vol C Tables 4.2.6.8 and 6.1.1.4'
O O 0.0106 0.0060 'International Tables Vol C Tables 4.2.6.8 and 6.1.1.4'
S S 0.1246 0.1234 'International Tables Vol C Tables 4.2.6.8 and 6.1.1.4'

loop_
_geom_angle_atom_site_label_1
_geom_angle_atom_site_label_2
_geom_angle_atom_site_label_3
_geom_angle
_geom_angle_site_symmetry_1
_geom_angle_site_symmetry_3
_geom_angle_publ_flag
C1 S C10 103.04(13) . . ?
C7 O C9 107.1(2) . . ?
C7 N C8 107.7(3) . . ?
C2 C1 C6 117.4(3) . . ?
C2 C1 S 121.7(2) . . ?
C6 C1 S 120.8(2) . . ?
C3 C2 C1 122.2(3) . . ?
C4 C3 C2 120.2(3) . . ?
C3 C4 C5 119.4(3) . . ?
C4 C5 C6 121.9(3) . . ?
C5 C6 C1 118.9(3) . . ?
C5 C6 C7 118.7(3) . . ?
C1 C6 C7 122.4(2) . . ?
N C7 O 116.8(3) . . ?
N C7 C6 126.9(3) . . ?
O C7 C6 116.3(2) . . ?
N C8 C9 104.8(2) . . ?
O C9 C8 103.6(2) . . ?
C11 C10 S 107.40(19) . . ?
C16 C11 C12 118.6(3) . . ?
C16 C11 C10 119.8(3) . . ?
C12 C11 C10 121.5(3) . . ?
C11 C12 C13 120.5(3) . . ?
C14 C13 C12 119.9(3) . . ?
C15 C14 C13 119.8(3) . . ?
C14 C15 C16 120.3(3) . . ?
C11 C16 C15 120.8(3) . . ?

loop_
_geom_bond_atom_site_label_1
_geom_bond_atom_site_label_2
_geom_bond_distance
_geom_bond_site_symmetry_2
_geom_bond_publ_flag
S C1 1.774(3) . ?
S C10 1.827(3) . ?
O C7 1.361(4) . ?
O C9 1.447(4) . ?
N C7 1.266(4) . ?
N C8 1.469(4) . ?
C1 C2 1.395(4) . ?
C1 C6 1.422(4) . ?
C2 C3 1.381(4) . ?
C3 C4 1.373(5) . ?
C4 C5 1.374(4) . ?
C5 C6 1.400(4) . ?
C6 C7 1.463(4) . ?
C8 C9 1.522(4) . ?
C10 C11 1.506(4) . ?
C11 C16 1.383(4) . ?
C11 C12 1.387(4) . ?
C12 C13 1.390(4) . ?
C13 C14 1.383(5) . ?
C14 C15 1.370(5) . ?
C15 C16 1.384(4) . ?

loop_
_geom_torsion_atom_site_label_1
_geom_torsion_atom_site_label_2
_geom_torsion_atom_site_label_3
_geom_torsion_atom_site_label_4
_geom_torsion
_geom_torsion_site_symmetry_1
_geom_torsion_site_symmetry_2
_geom_torsion_site_symmetry_3
_geom_torsion_site_symmetry_4
_geom_torsion_publ_flag
C10 S C1 C2 -4.3(3) . . . . ?
C10 S C1 C6 174.6(2) . . . . ?
C6 C1 C2 C3 -1.1(5) . . . . ?
S C1 C2 C3 177.9(3) . . . . ?
C1 C2 C3 C4 -0.2(6) . . . . ?
C2 C3 C4 C5 1.1(5) . . . . ?
C3 C4 C5 C6 -0.8(5) . . . . ?
C4 C5 C6 C1 -0.4(5) . . . . ?
C4 C5 C6 C7 178.2(3) . . . . ?
C2 C1 C6 C5 1.3(4) . . . . ?
S C1 C6 C5 -177.6(2) . . . . ?
C2 C1 C6 C7 -177.3(3) . . . . ?
S C1 C6 C7 3.8(4) . . . . ?
C8 N C7 O -0.4(4) . . . . ?
C8 N C7 C6 179.9(3) . . . . ?
C9 O C7 N -1.0(4) . . . . ?
C9 O C7 C6 178.7(3) . . . . ?
C5 C6 C7 N -178.1(4) . . . . ?
C1 C6 C7 N 0.5(5) . . . . ?
C5 C6 C7 O 2.2(4) . . . . ?
C1 C6 C7 O -179.2(2) . . . . ?
C7 N C8 C9 1.5(4) . . . . ?
C7 O C9 C8 1.9(3) . . . . ?
N C8 C9 O -2.0(3) . . . . ?
C1 S C10 C11 -171.9(2) . . . . ?
S C10 C11 C16 78.7(3) . . . . ?
S C10 C11 C12 -103.2(3) . . . . ?
C16 C11 C12 C13 0.3(4) . . . . ?
C10 C11 C12 C13 -177.9(3) . . . . ?
C11 C12 C13 C14 0.4(5) . . . . ?
C12 C13 C14 C15 -0.7(5) . . . . ?
C13 C14 C15 C16 0.3(5) . . . . ?
C12 C11 C16 C15 -0.7(4) . . . . ?
C10 C11 C16 C15 177.5(3) . . . . ?
C14 C15 C16 C11 0.4(5) . . . . ?

loop_
_cod_related_entry_id
_cod_related_entry_database
_cod_related_entry_code
1 ChemSpider 21141921
